data_4063525
loop_
_publ_author_name
'Vicente, Jos\'e'
'Saura-Llamas, Isabel'
'Garc\'ia-L\'opez, Jos\'e-Antonio'
'Bautista, Delia'

_publ_section_title
;
 Insertion of Isocyanides, Isothiocyanates, and Carbon Monoxide into the
 Pd--C Bond of Cyclopalladated Complexes Containing Primary
 Arylalkylamines of Biological and Pharmaceutical Significance. Synthesis
 of Lactams and Cyclic Amidinium Salts Related to the Isoquinoline,
 Benzo[g]isoquinoline, and \b-Carboline Nuclei
;
_journal_issue 2
_journal_name_full Organometallics
_journal_page_first 448
_journal_page_last 464
_journal_paper_doi 10.1021/om800951k
_journal_volume 28
_journal_year 2009
_chemical_formula_sum 'C13 H17 F3 N2 O3 S'
_chemical_formula_weight 338.35
_chemical_name_systematic
; 
 ? 
;
_space_group_IT_number 14
_symmetry_cell_setting monoclinic
_symmetry_space_group_name_Hall '-P 2ybc'
_symmetry_space_group_name_H-M 'P 1 21/c 1'
_atom_sites_solution_hydrogens geom
_atom_sites_solution_primary direct
_atom_sites_solution_secondary difmap
_audit_creation_method SHELXL-97
_cell_angle_alpha 90.00
_cell_angle_beta 102.701(2)
_cell_angle_gamma 90.00
_cell_formula_units_Z 4
_cell_length_a 10.5365(5)
_cell_length_b 16.8639(8)
_cell_length_c 8.6326(4)
_cell_measurement_reflns_used 5812
_cell_measurement_temperature 293(2)
_cell_measurement_theta_max 28.19
_cell_measurement_theta_min 2.32
_cell_volume 1496.36(12)
_computing_cell_refinement 'Bruker SAINT'
_computing_data_collection 'Bruker SMART'
_computing_data_reduction 'Bruker SAINT'
_computing_molecular_graphics 'Bruker SHELXTL'
_computing_publication_material 'Bruker SHELXTL'
_computing_structure_refinement 'SHELXL-97 (Sheldrick, 1997)'
_computing_structure_solution 'SHELXS-97 (Sheldrick, 1990)'
_diffrn_ambient_temperature 293(2)
_diffrn_detector_area_resol_mean 8.26
_diffrn_measured_fraction_theta_full 1.000
_diffrn_measured_fraction_theta_max 1.000
_diffrn_measurement_device_type 'Bruker SMART APEX'
_diffrn_measurement_method \w-scan
_diffrn_radiation_monochromator graphite
_diffrn_radiation_source 'fine-focus sealed tube'
_diffrn_radiation_type MoK\a
_diffrn_radiation_wavelength 0.71073
_diffrn_reflns_av_R_equivalents 0.0269
_diffrn_reflns_av_sigmaI/netI 0.0217
_diffrn_reflns_limit_h_max 13
_diffrn_reflns_limit_h_min -13
_diffrn_reflns_limit_k_max 21
_diffrn_reflns_limit_k_min -21
_diffrn_reflns_limit_l_max 10
_diffrn_reflns_limit_l_min -10
_diffrn_reflns_number 16171
_diffrn_reflns_theta_full 26.00
_diffrn_reflns_theta_max 26.37
_diffrn_reflns_theta_min 1.98
_exptl_absorpt_coefficient_mu 0.263
_exptl_absorpt_correction_T_max 0.9742
_exptl_absorpt_correction_T_min 0.9420
_exptl_absorpt_correction_type multi-scan
_exptl_absorpt_process_details SADABS
_exptl_crystal_colour colourless
_exptl_crystal_density_diffrn 1.502
_exptl_crystal_density_method 'not measured'
_exptl_crystal_description prism
_exptl_crystal_F_000 704
_exptl_crystal_size_max 0.23
_exptl_crystal_size_mid 0.15
_exptl_crystal_size_min 0.10
_refine_diff_density_max 0.518
_refine_diff_density_min -0.314
_refine_diff_density_rms 0.050
_refine_ls_extinction_method none
_refine_ls_goodness_of_fit_ref 1.051
_refine_ls_hydrogen_treatment 'NH free, rigid methyls, others riding'
_refine_ls_matrix_type full
_refine_ls_number_parameters 210
_refine_ls_number_reflns 3050
_refine_ls_number_restraints 0
_refine_ls_restrained_S_all 1.051
_refine_ls_R_factor_all 0.0380
_refine_ls_R_factor_gt 0.0334
_refine_ls_shift/su_max 0.000
_refine_ls_shift/su_mean 0.000
_refine_ls_structure_factor_coef Fsqd
_refine_ls_weighting_details 'calc w=1/[\s^2^(Fo^2^)+(0.0425P)^2^+0.7749P] where P=(Fo^2^+2Fc^2^)/3'
_refine_ls_weighting_scheme calc
_refine_ls_wR_factor_gt 0.0828
_refine_ls_wR_factor_ref 0.0855
_reflns_number_gt 2743
_reflns_number_total 3050
_reflns_threshold_expression >2sigma(I)
_cod_data_source_file om800951k_si_002.cif
_cod_data_source_block jac201i
_cod_original_sg_symbol_H-M 'P 2(1)/c'
_cod_database_code 4063525

loop_
_symmetry_equiv_pos_as_xyz
'x, y, z'
'-x, y+1/2, -z+1/2'
'-x, -y, -z'
'x, -y-1/2, z-1/2'

loop_
_atom_site_label
_atom_site_type_symbol
_atom_site_fract_x
_atom_site_fract_y
_atom_site_fract_z
_atom_site_U_iso_or_equiv
_atom_site_adp_type
_atom_site_occupancy
_atom_site_symmetry_multiplicity
_atom_site_calc_flag
_atom_site_refinement_flags
_atom_site_disorder_assembly
_atom_site_disorder_group
N1 N 0.77757(12) 0.05516(7) 0.81181(15) 0.0141(3) Uani 1 1 d . . .
H01 H 0.8333(19) 0.0261(12) 0.868(2) 0.023(5) Uiso 1 1 d . . .
N2 N 0.80171(12) -0.01196(8) 0.58875(16) 0.0159(3) Uani 1 1 d . . .
H02 H 0.7834(17) -0.0157(10) 0.490(2) 0.017(4) Uiso 1 1 d . . .
C1 C 0.60129(14) 0.16100(9) 0.62871(17) 0.0150(3) Uani 1 1 d . . .
C2 C 0.49422(15) 0.20310(9) 0.54666(18) 0.0176(3) Uani 1 1 d . . .
H2 H 0.4668 0.2481 0.5923 0.021 Uiso 1 1 calc R . .
C3 C 0.42778(15) 0.17879(9) 0.39776(18) 0.0189(3) Uani 1 1 d . . .
H3 H 0.3556 0.2072 0.3445 0.023 Uiso 1 1 calc R . .
C4 C 0.46864(15) 0.11196(9) 0.32749(18) 0.0184(3) Uani 1 1 d . . .
H4 H 0.4253 0.0965 0.2262 0.022 Uiso 1 1 calc R . .
C5 C 0.57412(14) 0.06850(9) 0.40891(18) 0.0164(3) Uani 1 1 d . . .
H5 H 0.6011 0.0235 0.3628 0.020 Uiso 1 1 calc R . .
C6 C 0.63966(14) 0.09239(9) 0.55999(17) 0.0143(3) Uani 1 1 d . . .
C7 C 0.67824(15) 0.18558(9) 0.78987(18) 0.0163(3) Uani 1 1 d . . .
H7A H 0.6274 0.2226 0.8374 0.020 Uiso 1 1 calc R . .
H7B H 0.7571 0.2123 0.7784 0.020 Uiso 1 1 calc R . .
C8 C 0.71366(14) 0.11375(9) 0.89862(17) 0.0148(3) Uani 1 1 d . . .
C9 C 0.59298(15) 0.07614(9) 0.93856(19) 0.0183(3) Uani 1 1 d . . .
H9A H 0.5324 0.0622 0.8421 0.027 Uiso 1 1 calc R . .
H9B H 0.5530 0.1132 0.9975 0.027 Uiso 1 1 calc R . .
H9C H 0.6176 0.0293 1.0011 0.027 Uiso 1 1 calc R . .
C10 C 0.81067(15) 0.13683(9) 1.04994(18) 0.0190(3) Uani 1 1 d . . .
H10A H 0.8321 0.0910 1.1165 0.028 Uiso 1 1 calc R . .
H10B H 0.7730 0.1767 1.1054 0.028 Uiso 1 1 calc R . .
H10C H 0.8882 0.1574 1.0234 0.028 Uiso 1 1 calc R . .
C11 C 0.74488(14) 0.04367(8) 0.65672(17) 0.0141(3) Uani 1 1 d . . .
C12 C 0.89827(16) -0.06676(10) 0.67630(19) 0.0216(3) Uani 1 1 d . . .
H12A H 0.9726 -0.0375 0.7320 0.032 Uiso 1 1 calc R . .
H12B H 0.9246 -0.1030 0.6035 0.032 Uiso 1 1 calc R . .
H12C H 0.8613 -0.0959 0.7511 0.032 Uiso 1 1 calc R . .
C99 C 0.08143(15) 0.18125(9) 0.74182(18) 0.0178(3) Uani 1 1 d . . .
F1 F 0.15039(10) 0.22467(6) 0.66105(12) 0.0297(2) Uani 1 1 d . . .
F2 F 0.03264(10) 0.23003(6) 0.83543(12) 0.0287(2) Uani 1 1 d . . .
F3 F -0.01891(9) 0.15035(6) 0.63695(11) 0.0235(2) Uani 1 1 d . . .
S1 S 0.18205(3) 0.10366(2) 0.85640(4) 0.01487(11) Uani 1 1 d . . .
O1 O 0.28358(11) 0.14672(7) 0.96014(13) 0.0238(3) Uani 1 1 d . . .
O2 O 0.22254(12) 0.05753(7) 0.73503(13) 0.0263(3) Uani 1 1 d . . .
O3 O 0.09254(11) 0.06288(7) 0.93370(13) 0.0209(3) Uani 1 1 d . . .

loop_
_atom_site_aniso_label
_atom_site_aniso_U_11
_atom_site_aniso_U_22
_atom_site_aniso_U_33
_atom_site_aniso_U_23
_atom_site_aniso_U_13
_atom_site_aniso_U_12
N1 0.0146(6) 0.0140(6) 0.0134(6) 0.0002(5) 0.0021(5) 0.0038(5)
N2 0.0174(6) 0.0185(7) 0.0110(6) -0.0010(5) 0.0013(5) 0.0032(5)
C1 0.0163(7) 0.0148(7) 0.0146(7) 0.0023(6) 0.0049(6) -0.0007(6)
C2 0.0193(7) 0.0154(7) 0.0191(8) 0.0031(6) 0.0067(6) 0.0025(6)
C3 0.0147(7) 0.0207(8) 0.0205(8) 0.0079(6) 0.0022(6) 0.0026(6)
C4 0.0174(7) 0.0226(8) 0.0140(7) 0.0023(6) 0.0012(6) -0.0034(6)
C5 0.0168(7) 0.0166(7) 0.0164(7) 0.0001(6) 0.0046(6) -0.0006(6)
C6 0.0134(7) 0.0154(7) 0.0146(7) 0.0027(6) 0.0043(6) -0.0006(6)
C7 0.0184(7) 0.0133(7) 0.0172(7) -0.0001(6) 0.0042(6) 0.0017(6)
C8 0.0170(7) 0.0141(7) 0.0135(7) -0.0009(5) 0.0040(6) 0.0026(6)
C9 0.0195(8) 0.0187(8) 0.0181(8) 0.0009(6) 0.0069(6) 0.0008(6)
C10 0.0206(8) 0.0190(8) 0.0162(7) -0.0036(6) 0.0016(6) 0.0024(6)
C11 0.0133(7) 0.0129(7) 0.0161(7) -0.0001(6) 0.0038(6) -0.0021(5)
C12 0.0230(8) 0.0209(8) 0.0195(8) -0.0024(6) 0.0015(6) 0.0085(6)
C99 0.0185(7) 0.0180(8) 0.0158(7) 0.0018(6) 0.0014(6) -0.0018(6)
F1 0.0284(5) 0.0308(6) 0.0280(5) 0.0143(4) 0.0024(4) -0.0075(4)
F2 0.0363(6) 0.0220(5) 0.0263(5) -0.0026(4) 0.0034(4) 0.0104(4)
F3 0.0191(5) 0.0273(5) 0.0208(5) 0.0013(4) -0.0029(4) -0.0020(4)
S1 0.01630(19) 0.01534(19) 0.01259(19) 0.00039(13) 0.00239(14) 0.00153(14)
O1 0.0201(6) 0.0257(6) 0.0224(6) 0.0000(5) -0.0024(5) -0.0011(5)
O2 0.0320(7) 0.0294(7) 0.0183(6) -0.0024(5) 0.0070(5) 0.0099(5)
O3 0.0231(6) 0.0197(6) 0.0202(6) 0.0057(4) 0.0052(5) 0.0001(5)

loop_
_atom_type_symbol
_atom_type_description
_atom_type_scat_dispersion_real
_atom_type_scat_dispersion_imag
_atom_type_scat_source
C C 0.0033 0.0016 'International Tables Vol C Tables 4.2.6.8 and 6.1.1.4'
H H 0.0000 0.0000 'International Tables Vol C Tables 4.2.6.8 and 6.1.1.4'
N N 0.0061 0.0033 'International Tables Vol C Tables 4.2.6.8 and 6.1.1.4'
O O 0.0106 0.0060 'International Tables Vol C Tables 4.2.6.8 and 6.1.1.4'
S S 0.1246 0.1234 'International Tables Vol C Tables 4.2.6.8 and 6.1.1.4'
F F 0.0171 0.0103 'International Tables Vol C Tables 4.2.6.8 and 6.1.1.4'

loop_
_geom_angle_atom_site_label_1
_geom_angle_atom_site_label_2
_geom_angle_atom_site_label_3
_geom_angle
_geom_angle_site_symmetry_1
_geom_angle_site_symmetry_3
_geom_angle_publ_flag
C11 N1 C8 124.18(13) . . ?
C11 N2 C12 123.67(13) . . ?
C2 C1 C6 118.97(14) . . ?
C2 C1 C7 122.86(13) . . ?
C6 C1 C7 118.16(13) . . ?
C3 C2 C1 120.72(14) . . ?
C2 C3 C4 120.19(14) . . ?
C5 C4 C3 119.81(14) . . ?
C4 C5 C6 119.89(14) . . ?
C5 C6 C1 120.37(14) . . ?
C5 C6 C11 121.49(13) . . ?
C1 C6 C11 118.01(13) . . ?
C1 C7 C8 111.01(12) . . ?
N1 C8 C10 108.01(12) . . ?
N1 C8 C9 109.24(12) . . ?
C10 C8 C9 110.37(12) . . ?
N1 C8 C7 107.07(11) . . ?
C10 C8 C7 110.61(12) . . ?
C9 C8 C7 111.42(12) . . ?
N2 C11 N1 120.84(14) . . ?
N2 C11 C6 120.05(13) . . ?
N1 C11 C6 119.07(13) . . ?
F1 C99 F2 107.81(12) . . ?
F1 C99 F3 107.52(12) . . ?
F2 C99 F3 107.34(12) . . ?
F1 C99 S1 110.97(10) . . ?
F2 C99 S1 111.60(10) . . ?
F3 C99 S1 111.40(10) . . ?
O1 S1 O2 115.33(7) . . ?
O1 S1 O3 115.24(7) . . ?
O2 S1 O3 113.98(7) . . ?
O1 S1 C99 103.86(7) . . ?
O2 S1 C99 102.80(7) . . ?
O3 S1 C99 103.33(7) . . ?

loop_
_geom_bond_atom_site_label_1
_geom_bond_atom_site_label_2
_geom_bond_distance
_geom_bond_site_symmetry_2
_geom_bond_publ_flag
N1 C11 1.3212(19) . ?
N1 C8 1.4878(18) . ?
N2 C11 1.3182(19) . ?
N2 C12 1.457(2) . ?
C1 C2 1.388(2) . ?
C1 C6 1.400(2) . ?
C1 C7 1.506(2) . ?
C2 C3 1.384(2) . ?
C3 C4 1.392(2) . ?
C4 C5 1.387(2) . ?
C5 C6 1.394(2) . ?
C6 C11 1.481(2) . ?
C7 C8 1.528(2) . ?
C8 C10 1.522(2) . ?
C8 C9 1.527(2) . ?
C99 F1 1.3315(17) . ?
C99 F2 1.3328(18) . ?
C99 F3 1.3372(18) . ?
C99 S1 1.8313(16) . ?
S1 O1 1.4327(12) . ?
S1 O2 1.4427(11) . ?
S1 O3 1.4437(11) . ?

loop_
_geom_hbond_atom_site_label_D
_geom_hbond_atom_site_label_H
_geom_hbond_atom_site_label_A
_geom_hbond_distance_DH
_geom_hbond_distance_HA
_geom_hbond_distance_DA
_geom_hbond_angle_DHA
_geom_hbond_site_symmetry_A
N1 H01 O3 0.83(2) 2.28(2) 3.0561(17) 154.6(17) 3_657
N2 H02 O2 0.835(18) 2.054(19) 2.8556(17) 160.7(17) 3_656
C12 H12A O3 0.96 2.56 3.451(2) 155.3 1_655

loop_
_cod_related_entry_id
_cod_related_entry_database
_cod_related_entry_code
1 ChemSpider 30659640
